data_4348661
loop_
_publ_author_name
'Hu, Yong'
'Zhang, Lei'
'Chang, Fei-Fan'
'Zhao, Pei-Chen'
'Feng, Gen-Feng'
'Zhang, Kun'
'Huang, Wei'

_publ_section_title
;
 Construction of Chiral [4 + 4] and [2 + 2] Schiff-Base Macrocyclic
 Zinc(II) Complexes Influenced by Counterions and Pendant Arms.
;
_journal_issue 17
_journal_name_full 'Inorganic chemistry'
_journal_page_first 8260
_journal_page_last 8262
_journal_paper_doi 10.1021/acs.inorgchem.6b01493
_journal_volume 55
_journal_year 2016
_chemical_absolute_configuration rm
_chemical_formula_moiety 'C60 H64 Cl4 N6 O6 Zn2, 4(C2 H6 O), 2(N O3)'
_chemical_formula_sum 'C68 H88 Cl4 N8 O16 Zn2'
_chemical_formula_weight 1546.00
_space_group_crystal_system tetragonal
_space_group_IT_number 92
_space_group_name_Hall 'P 4abw 2nw'
_space_group_name_H-M_alt 'P 41 21 2'
_atom_sites_solution_hydrogens mixed
_atom_sites_solution_primary direct
_atom_sites_solution_secondary difmap
_audit_creation_method SHELXL-2014/7
_cell_angle_alpha 90
_cell_angle_beta 90
_cell_angle_gamma 90
_cell_formula_units_Z 4
_cell_length_a 14.830(2)
_cell_length_b 14.830(2)
_cell_length_c 33.197(7)
_cell_measurement_reflns_used 9927
_cell_measurement_temperature 123(2)
_cell_measurement_theta_max 27.600
_cell_measurement_theta_min 2.297
_cell_volume 7301(2)
_computing_cell_refinement SMART
_computing_data_collection 'SMART (BRUKER 2000)'
_computing_data_reduction 'SAINT (BRUKER 2000)'
_computing_molecular_graphics SHELXTL
_computing_publication_material SHELXTL
_computing_structure_refinement SHELXTL
_computing_structure_solution 'SHELXTL (BRUKER 2000)'
_diffrn_ambient_temperature 123(2)
_diffrn_measured_fraction_theta_full 1.000
_diffrn_measured_fraction_theta_max 1.000
_diffrn_measurement_device_type 'Bruker CCD area detector'
_diffrn_measurement_method '\f and \w scans'
_diffrn_radiation_monochromator graphite
_diffrn_radiation_source 'sealed tube'
_diffrn_radiation_type MoK\a
_diffrn_radiation_wavelength 0.71073
_diffrn_reflns_av_R_equivalents 0.0904
_diffrn_reflns_av_unetI/netI 0.0462
_diffrn_reflns_Laue_measured_fraction_full 1.000
_diffrn_reflns_Laue_measured_fraction_max 1.000
_diffrn_reflns_limit_h_max 17
_diffrn_reflns_limit_h_min -8
_diffrn_reflns_limit_k_max 17
_diffrn_reflns_limit_k_min -17
_diffrn_reflns_limit_l_max 39
_diffrn_reflns_limit_l_min -38
_diffrn_reflns_number 39663
_diffrn_reflns_point_group_measured_fraction_full 1.000
_diffrn_reflns_point_group_measured_fraction_max 1.000
_diffrn_reflns_theta_full 24.998
_diffrn_reflns_theta_max 24.998
_diffrn_reflns_theta_min 1.504
_diffrn_standards_decay_% 0
_diffrn_standards_interval_count 0
_diffrn_standards_interval_time 0
_diffrn_standards_number 0
_exptl_absorpt_coefficient_mu 0.874
_exptl_absorpt_correction_T_max 0.9024
_exptl_absorpt_correction_T_min 0.8875
_exptl_absorpt_correction_type multi-scan
_exptl_absorpt_process_details 'SADABS, Bruker(2000)'
_exptl_crystal_colour 'light green'
_exptl_crystal_density_diffrn 1.406
_exptl_crystal_density_method 'not measured'
_exptl_crystal_description block
_exptl_crystal_F_000 3232
_exptl_crystal_size_max 0.140
_exptl_crystal_size_mid 0.120
_exptl_crystal_size_min 0.120
_refine_diff_density_max 0.766
_refine_diff_density_min -0.662
_refine_diff_density_rms 0.069
_refine_ls_abs_structure_details
;
 Flack x determined using 2481 quotients [(I+)-(I-)]/[(I+)+(I-)]
 (Parsons, Flack and Wagner, Acta Cryst. B69 (2013) 249-259).
;
_refine_ls_abs_structure_Flack 0.02(1)
_refine_ls_extinction_method none
_refine_ls_goodness_of_fit_ref 1.079
_refine_ls_hydrogen_treatment constr
_refine_ls_matrix_type full
_refine_ls_number_parameters 444
_refine_ls_number_reflns 6440
_refine_ls_number_restraints 0
_refine_ls_restrained_S_all 1.079
_refine_ls_R_factor_all 0.0421
_refine_ls_R_factor_gt 0.0399
_refine_ls_shift/su_max 0.001
_refine_ls_shift/su_mean 0.000
_refine_ls_structure_factor_coef Fsqd
_refine_ls_weighting_details 'w=1/[\s^2^(Fo^2^)+(0.0380P)^2^+7.1868P] where P=(Fo^2^+2Fc^2^)/3'
_refine_ls_weighting_scheme calc
_refine_ls_wR_factor_gt 0.0969
_refine_ls_wR_factor_ref 0.0979
_reflns_Friedel_coverage 0.727
_reflns_Friedel_fraction_full 1.000
_reflns_Friedel_fraction_max 1.000
_reflns_number_gt 6186
_reflns_number_total 6440
_reflns_threshold_expression 'I > 2\s(I)'
_cod_data_source_file ic6b01493_si_002.cif
_cod_data_source_block 4
_cod_original_cell_volume 7301(3)
_cod_database_code 4348661
_shelx_shelxl_version_number 2014/7
_shelx_space_group_comment
;
The symmetry employed for this shelxl refinement is uniquely defined
by the following loop, which should always be used as a source of
symmetry information in preference to the above space-group names.
They are only intended as comments.
;
_shelx_estimated_absorpt_t_min 0.887
_shelx_estimated_absorpt_t_max 0.902

loop_
_space_group_symop_operation_xyz
'x, y, z'
'-x, -y, z+1/2'
'-y+1/2, x+1/2, z+1/4'
'y+1/2, -x+1/2, z+3/4'
'-x+1/2, y+1/2, -z+1/4'
'x+1/2, -y+1/2, -z+3/4'
'y, x, -z'
'-y, -x, -z+1/2'

loop_
_atom_site_label
_atom_site_type_symbol
_atom_site_fract_x
_atom_site_fract_y
_atom_site_fract_z
_atom_site_U_iso_or_equiv
_atom_site_adp_type
_atom_site_occupancy
_atom_site_site_symmetry_order
_atom_site_calc_flag
_atom_site_refinement_flags_posn
_atom_site_refinement_flags_adp
Zn1 Zn 0.65455(3) 0.48264(3) 1.03755(2) 0.01985(14) Uani 1 1 d . .
C1 C 0.7898(3) 0.4870(3) 0.97307(12) 0.0209(9) Uani 1 1 d . .
C2 C 0.7876(3) 0.3917(3) 0.96801(13) 0.0210(9) Uani 1 1 d . .
C3 C 0.8517(3) 0.3501(3) 0.94303(13) 0.0260(10) Uani 1 1 d . .
H3 H 0.8502 0.2865 0.9396 0.031 Uiso 1 1 calc R U
C4 C 0.9166(3) 0.3997(3) 0.92343(14) 0.0247(10) Uani 1 1 d . .
C5 C 0.9194(3) 0.4932(3) 0.92741(13) 0.0243(10) Uani 1 1 d . .
H5 H 0.9643 0.5273 0.9138 0.029 Uiso 1 1 calc R U
C6 C 0.8563(3) 0.5355(3) 0.95135(13) 0.0214(10) Uani 1 1 d . .
C7 C 0.7210(3) 0.3320(3) 0.98573(13) 0.0226(10) Uani 1 1 d . .
H7 H 0.7222 0.2703 0.9780 0.027 Uiso 1 1 calc R U
C8 C 0.5923(3) 0.2955(3) 1.02706(13) 0.0229(10) Uani 1 1 d . .
H8 H 0.6085 0.2835 1.0558 0.027 Uiso 1 1 calc R U
C9 C 0.5036(3) 0.3488(3) 1.02725(13) 0.0255(10) Uani 1 1 d . .
H9 H 0.4880 0.3614 0.9985 0.031 Uiso 1 1 calc R U
C10 C 0.4259(3) 0.2943(3) 1.04488(14) 0.0299(11) Uani 1 1 d . .
H10A H 0.3686 0.3274 1.0408 0.036 Uiso 1 1 calc R U
H10B H 0.4351 0.2868 1.0742 0.036 Uiso 1 1 calc R U
C11 C 0.4193(4) 0.2014(4) 1.02501(16) 0.0349(12) Uani 1 1 d . .
H11A H 0.3718 0.1656 1.0386 0.042 Uiso 1 1 calc R U
H11B H 0.4017 0.2087 0.9964 0.042 Uiso 1 1 calc R U
C12 C 0.5075(4) 0.1514(3) 1.02728(16) 0.0359(12) Uani 1 1 d . .
H12A H 0.5010 0.0917 1.0143 0.043 Uiso 1 1 calc R U
H12B H 0.5239 0.1416 1.0559 0.043 Uiso 1 1 calc R U
C13 C 0.5821(4) 0.2044(3) 1.00645(14) 0.0277(11) Uani 1 1 d . .
H13A H 0.5669 0.2131 0.9777 0.033 Uiso 1 1 calc R U
H13B H 0.6396 0.1706 1.0081 0.033 Uiso 1 1 calc R U
C14 C 0.4628(3) 0.4747(3) 1.06913(13) 0.0234(10) Uani 1 1 d . .
H14 H 0.4077 0.4434 1.0732 0.028 Uiso 1 1 calc R U
C15 C 0.4726(3) 0.5605(3) 1.08885(13) 0.0241(10) Uani 1 1 d . .
C16 C 0.5506(3) 0.6149(3) 1.08668(13) 0.0213(9) Uani 1 1 d . .
C17 C 0.5506(3) 0.6978(3) 1.10758(12) 0.0205(9) Uani 1 1 d . .
C18 C 0.4760(3) 0.7260(3) 1.12910(13) 0.0235(10) Uani 1 1 d . .
H18 H 0.4773 0.7821 1.1429 0.028 Uiso 1 1 calc R U
C19 C 0.3998(3) 0.6731(3) 1.13056(13) 0.0236(10) Uani 1 1 d . .
C20 C 0.3974(3) 0.5914(3) 1.11106(14) 0.0270(10) Uani 1 1 d . .
H20 H 0.3446 0.5552 1.1125 0.032 Uiso 1 1 calc R U
C21 C 0.7520(3) 0.6361(3) 0.89272(13) 0.0208(9) Uani 1 1 d . .
H21A H 0.7199 0.6827 0.8769 0.025 Uiso 1 1 calc R U
H21B H 0.8109 0.6250 0.8797 0.025 Uiso 1 1 calc R U
C22 C 0.8543(3) 0.6365(3) 0.95345(13) 0.0207(9) Uani 1 1 d . .
H22A H 0.9063 0.6617 0.9385 0.025 Uiso 1 1 calc R U
H22B H 0.8590 0.6562 0.9819 0.025 Uiso 1 1 calc R U
C23 C 0.7595(3) 0.7722(3) 0.93702(14) 0.0231(10) Uani 1 1 d . .
H23A H 0.7711 0.7926 0.9649 0.028 Uiso 1 1 calc R U
H23B H 0.6969 0.7894 0.9300 0.028 Uiso 1 1 calc R U
C24 C 0.8241(3) 0.8204(3) 0.90875(16) 0.0298(11) Uani 1 1 d . .
H24A H 0.8869 0.8069 0.9168 0.036 Uiso 1 1 calc R U
H24B H 0.8152 0.7978 0.8810 0.036 Uiso 1 1 calc R U
C25 C 0.8096(4) 0.9218(3) 0.90939(15) 0.0303(11) Uani 1 1 d . .
C26 C 0.7283(4) 0.9583(3) 0.89909(15) 0.0307(11) Uani 1 1 d . .
H26 H 0.6801 0.9194 0.8917 0.037 Uiso 1 1 calc R U
C27 C 0.7145(4) 1.0510(4) 0.89925(17) 0.0389(13) Uani 1 1 d . .
H27 H 0.6567 1.0749 0.8931 0.047 Uiso 1 1 calc R U
C28 C 0.7852(5) 1.1082(4) 0.90837(18) 0.0504(17) Uani 1 1 d . .
H28 H 0.7763 1.1716 0.9089 0.061 Uiso 1 1 calc R U
C29 C 0.8702(5) 1.0714(4) 0.91691(19) 0.0527(17) Uani 1 1 d . .
H29 H 0.9197 1.1101 0.9223 0.063 Uiso 1 1 calc R U
C30 C 0.8821(4) 0.9784(4) 0.91750(17) 0.0435(14) Uani 1 1 d . .
H30 H 0.9396 0.9536 0.9234 0.052 Uiso 1 1 calc R U
C31 C 0.9694(3) 0.4195(3) 0.04042(15) 0.0322(11) Uani 1 1 d . .
H31A H 0.9636 0.4161 0.0107 0.039 Uiso 1 1 calc R U
H31B H 1.0297 0.3965 0.0480 0.039 Uiso 1 1 calc R U
C32 C 0.9588(4) 0.5157(4) 0.05432(17) 0.0440(14) Uani 1 1 d . .
H32A H 0.9004 0.5391 0.0453 0.066 Uiso 1 1 calc R U
H32B H 1.0073 0.5526 0.0429 0.066 Uiso 1 1 calc R U
H32C H 0.9617 0.5180 0.0838 0.066 Uiso 1 1 calc R U
C33 C 0.9579(5) 0.1452(4) 0.01680(18) 0.0519(16) Uani 1 1 d . .
H33A H 0.9380 0.0933 0.0003 0.062 Uiso 1 1 calc R U
H33B H 0.9862 0.1218 0.0417 0.062 Uiso 1 1 calc R U
C34 C 1.0239(5) 0.2000(5) -0.0061(2) 0.0596(18) Uani 1 1 d . .
H34A H 0.9941 0.2271 -0.0295 0.089 Uiso 1 1 calc R U
H34B H 1.0735 0.1615 -0.0152 0.089 Uiso 1 1 calc R U
H34C H 1.0477 0.2479 0.0113 0.089 Uiso 1 1 calc R U
Cl1 Cl 0.99490(9) 0.34502(9) 0.89258(4) 0.0439(4) Uani 1 1 d . .
Cl2 Cl 0.30545(8) 0.71070(9) 1.15716(4) 0.0352(3) Uani 1 1 d . .
N1 N 0.6615(3) 0.3562(2) 1.01073(10) 0.0223(8) Uani 1 1 d . .
N2 N 0.5219(3) 0.4367(2) 1.04648(11) 0.0232(8) Uani 1 1 d . .
N3 N 0.7676(2) 0.6711(2) 0.93545(10) 0.0190(8) Uani 1 1 d . .
N4 N 0.7708(3) 0.5868(3) 0.16592(13) 0.0338(10) Uani 1 1 d . .
O1 O 0.7329(2) 0.5337(2) 0.99476(9) 0.0217(7) Uani 1 1 d . .
O2 O 0.6240(2) 0.5936(2) 1.06670(9) 0.0238(7) Uani 1 1 d . .
H2A H 0.6297 0.6353 1.0493 0.036 Uiso 1 1 d R U
O3A O 0.7440(2) 0.4412(2) 1.08107(9) 0.0263(7) Uani 1 1 d . .
H3B H 0.7518 0.4835 1.0980 0.039 Uiso 1 1 d R U
H3C H 0.7941 0.4281 1.0701 0.039 Uiso 1 1 d R U
O4 O 0.8201(3) 0.5461(3) 0.14172(11) 0.0414(10) Uani 1 1 d . .
O5 O 0.7130(5) 0.5471(4) 0.1845(2) 0.115(3) Uani 1 1 d . .
O6 O 0.7797(3) 0.6683(3) 0.17141(12) 0.0462(10) Uani 1 1 d . .
O7 O 0.9008(2) 0.3664(2) 0.05914(10) 0.0307(8) Uani 1 1 d . .
H7A H 0.9007 0.3139 0.0488 0.046 Uiso 1 1 d R U
O8 O 0.8825(3) 0.2003(3) 0.02679(13) 0.0529(11) Uani 1 1 d . .
H8A H 0.8440 0.1692 0.0397 0.079 Uiso 1 1 d R U

loop_
_atom_site_aniso_label
_atom_site_aniso_U_11
_atom_site_aniso_U_22
_atom_site_aniso_U_33
_atom_site_aniso_U_23
_atom_site_aniso_U_13
_atom_site_aniso_U_12
Zn1 0.0188(3) 0.0158(2) 0.0250(2) -0.0010(2) 0.0018(2) -0.0011(2)
C1 0.021(2) 0.018(2) 0.024(2) -0.0017(18) -0.0049(18) 0.0030(18)
C2 0.019(2) 0.018(2) 0.026(2) 0.0006(18) 0.0007(18) 0.0009(18)
C3 0.027(2) 0.020(2) 0.031(2) -0.0019(19) -0.001(2) 0.000(2)
C4 0.020(2) 0.022(3) 0.031(2) -0.004(2) 0.0044(19) 0.0043(19)
C5 0.019(2) 0.024(3) 0.030(2) 0.004(2) -0.0004(18) 0.000(2)
C6 0.020(2) 0.019(2) 0.026(2) 0.0012(18) -0.0041(18) 0.0013(18)
C7 0.025(2) 0.018(2) 0.025(2) -0.0017(19) -0.0022(19) 0.000(2)
C8 0.027(2) 0.018(2) 0.023(2) 0.0020(18) -0.0001(18) -0.0038(19)
C9 0.026(3) 0.020(2) 0.030(2) 0.0011(18) -0.0015(18) -0.005(2)
C10 0.030(3) 0.024(3) 0.036(3) 0.000(2) 0.002(2) -0.008(2)
C11 0.033(3) 0.031(3) 0.040(3) -0.007(2) 0.008(2) -0.018(2)
C12 0.046(3) 0.021(2) 0.041(3) -0.005(2) 0.004(2) -0.012(2)
C13 0.035(3) 0.019(2) 0.030(2) -0.002(2) -0.001(2) -0.005(2)
C14 0.019(2) 0.024(2) 0.026(2) 0.005(2) -0.0015(19) -0.004(2)
C15 0.024(2) 0.022(2) 0.027(2) -0.0005(19) -0.001(2) 0.000(2)
C16 0.019(2) 0.022(2) 0.023(2) 0.0039(18) 0.0022(18) 0.0038(18)
C17 0.018(2) 0.023(2) 0.0208(19) 0.0037(18) -0.0006(17) 0.0015(18)
C18 0.024(2) 0.023(2) 0.023(2) 0.0008(18) 0.0001(19) 0.004(2)
C19 0.018(2) 0.026(3) 0.027(2) 0.000(2) 0.0061(18) 0.0045(19)
C20 0.019(2) 0.025(3) 0.037(3) 0.003(2) 0.004(2) -0.004(2)
C21 0.022(2) 0.019(2) 0.021(2) -0.0011(17) 0.0019(18) 0.0009(18)
C22 0.019(2) 0.019(2) 0.024(2) 0.0021(17) -0.0022(18) -0.0014(18)
C23 0.026(3) 0.014(2) 0.029(2) -0.0019(18) 0.000(2) 0.0018(19)
C24 0.025(3) 0.020(2) 0.044(3) 0.002(2) 0.004(2) 0.000(2)
C25 0.034(3) 0.020(2) 0.037(3) 0.002(2) -0.004(2) -0.004(2)
C26 0.032(3) 0.022(3) 0.038(3) 0.001(2) 0.000(2) -0.001(2)
C27 0.043(3) 0.030(3) 0.044(3) 0.003(2) 0.001(3) 0.010(3)
C28 0.079(5) 0.025(3) 0.047(3) -0.003(3) -0.007(3) 0.004(3)
C29 0.068(5) 0.033(3) 0.057(4) 0.000(3) -0.012(3) -0.015(3)
C30 0.043(3) 0.036(3) 0.052(3) 0.001(3) -0.012(3) -0.006(3)
C31 0.028(3) 0.036(3) 0.032(2) 0.004(2) 0.004(2) 0.001(2)
C32 0.047(3) 0.041(3) 0.043(3) -0.006(3) 0.007(3) -0.012(3)
C33 0.077(5) 0.037(3) 0.042(3) -0.003(3) -0.003(3) 0.011(3)
C34 0.053(4) 0.053(4) 0.072(4) 0.008(4) 0.006(3) 0.020(3)
Cl1 0.0404(8) 0.0287(6) 0.0627(8) -0.0064(6) 0.0257(7) 0.0048(6)
Cl2 0.0238(6) 0.0374(7) 0.0445(7) -0.0035(6) 0.0134(5) 0.0022(5)
N1 0.023(2) 0.0176(19) 0.0258(18) 0.0024(15) -0.0024(17) -0.0037(17)
N2 0.023(2) 0.0186(19) 0.0284(19) 0.0023(16) -0.0039(17) -0.0040(17)
N3 0.0186(19) 0.0158(19) 0.0227(18) -0.0011(15) 0.0008(14) -0.0001(16)
N4 0.038(3) 0.025(2) 0.039(2) 0.000(2) -0.004(2) -0.0016(19)
O1 0.0236(16) 0.0146(16) 0.0269(15) 0.0017(12) 0.0054(13) 0.0004(13)
O2 0.0202(17) 0.0179(16) 0.0332(17) 0.0012(14) 0.0047(14) -0.0009(13)
O3A 0.0244(18) 0.0262(18) 0.0282(16) -0.0002(14) -0.0006(14) 0.0045(14)
O4 0.037(2) 0.047(2) 0.041(2) -0.0158(18) -0.0023(18) 0.0015(18)
O5 0.130(6) 0.043(3) 0.172(6) -0.014(4) 0.104(5) -0.021(3)
O6 0.050(2) 0.025(2) 0.064(2) -0.0069(19) -0.017(2) -0.0004(19)
O7 0.0292(19) 0.031(2) 0.0319(17) 0.0054(15) 0.0071(15) 0.0061(15)
O8 0.054(3) 0.042(2) 0.063(3) 0.004(2) 0.007(2) -0.016(2)

loop_
_atom_type_symbol
_atom_type_description
_atom_type_scat_dispersion_real
_atom_type_scat_dispersion_imag
_atom_type_scat_source
C C 0.0033 0.0016 'International Tables Vol C Tables 4.2.6.8 and 6.1.1.4'
H H 0.0000 0.0000 'International Tables Vol C Tables 4.2.6.8 and 6.1.1.4'
N N 0.0061 0.0033 'International Tables Vol C Tables 4.2.6.8 and 6.1.1.4'
O O 0.0106 0.0060 'International Tables Vol C Tables 4.2.6.8 and 6.1.1.4'
Cl Cl 0.1484 0.1585 'International Tables Vol C Tables 4.2.6.8 and 6.1.1.4'
Zn Zn 0.2839 1.4301 'International Tables Vol C Tables 4.2.6.8 and 6.1.1.4'

loop_
_geom_angle_atom_site_label_1
_geom_angle_atom_site_label_2
_geom_angle_atom_site_label_3
_geom_angle
_geom_angle_site_symmetry_1
_geom_angle_site_symmetry_3
O2 Zn1 O1 99.69(13) . .
O2 Zn1 O3A 93.06(13) . .
O1 Zn1 O3A 103.85(13) . .
O2 Zn1 N1 168.34(14) . .
O1 Zn1 N1 90.50(13) . .
O3A Zn1 N1 89.95(14) . .
O2 Zn1 N2 89.22(14) . .
O1 Zn1 N2 140.54(14) . .
O3A Zn1 N2 114.04(14) . .
N1 Zn1 N2 79.28(15) . .
O1 C1 C6 117.4(4) . .
O1 C1 C2 125.1(4) . .
C6 C1 C2 117.4(4) . .
C3 C2 C1 119.3(4) . .
C3 C2 C7 115.6(4) . .
C1 C2 C7 125.0(4) . .
C4 C3 C2 121.2(4) . .
C4 C3 H3 119.4 . .
C2 C3 H3 119.4 . .
C3 C4 C5 120.6(4) . .
C3 C4 Cl1 119.6(4) . .
C5 C4 Cl1 119.8(4) . .
C6 C5 C4 119.1(4) . .
C6 C5 H5 120.4 . .
C4 C5 H5 120.4 . .
C5 C6 C1 122.3(4) . .
C5 C6 C22 119.7(4) . .
C1 C6 C22 118.0(4) . .
N1 C7 C2 124.7(4) . .
N1 C7 H7 117.7 . .
C2 C7 H7 117.7 . .
N1 C8 C13 116.6(4) . .
N1 C8 C9 106.6(4) . .
C13 C8 C9 112.0(4) . .
N1 C8 H8 107.1 . .
C13 C8 H8 107.1 . .
C9 C8 H8 107.1 . .
N2 C9 C10 116.2(4) . .
N2 C9 C8 107.4(4) . .
C10 C9 C8 112.2(4) . .
N2 C9 H9 106.9 . .
C10 C9 H9 106.9 . .
C8 C9 H9 106.9 . .
C9 C10 C11 111.1(4) . .
C9 C10 H10A 109.4 . .
C11 C10 H10A 109.4 . .
C9 C10 H10B 109.4 . .
C11 C10 H10B 109.4 . .
H10A C10 H10B 108.0 . .
C12 C11 C10 111.5(4) . .
C12 C11 H11A 109.3 . .
C10 C11 H11A 109.3 . .
C12 C11 H11B 109.3 . .
C10 C11 H11B 109.3 . .
H11A C11 H11B 108.0 . .
C11 C12 C13 110.8(4) . .
C11 C12 H12A 109.5 . .
C13 C12 H12A 109.5 . .
C11 C12 H12B 109.5 . .
C13 C12 H12B 109.5 . .
H12A C12 H12B 108.1 . .
C12 C13 C8 109.0(4) . .
C12 C13 H13A 109.9 . .
C8 C13 H13A 109.9 . .
C12 C13 H13B 109.9 . .
C8 C13 H13B 109.9 . .
H13A C13 H13B 108.3 . .
N2 C14 C15 125.9(4) . .
N2 C14 H14 117.1 . .
C15 C14 H14 117.1 . .
C16 C15 C20 119.2(4) . .
C16 C15 C14 124.4(4) . .
C20 C15 C14 116.4(4) . .
O2 C16 C17 117.2(4) . .
O2 C16 C15 124.6(4) . .
C17 C16 C15 118.2(4) . .
C18 C17 C16 121.2(4) . .
C18 C17 C21 121.1(4) . 7_557
C16 C17 C21 117.6(4) . 7_557
C19 C18 C17 120.1(4) . .
C19 C18 H18 119.9 . .
C17 C18 H18 119.9 . .
C20 C19 C18 120.5(4) . .
C20 C19 Cl2 119.9(4) . .
C18 C19 Cl2 119.6(4) . .
C19 C20 C15 120.7(4) . .
C19 C20 H20 119.6 . .
C15 C20 H20 119.6 . .
C17 C21 N3 112.0(4) 7_557 .
C17 C21 H21A 109.2 7_557 .
N3 C21 H21A 109.2 . .
C17 C21 H21B 109.2 7_557 .
N3 C21 H21B 109.2 . .
H21A C21 H21B 107.9 . .
C6 C22 N3 109.8(3) . .
C6 C22 H22A 109.7 . .
N3 C22 H22A 109.7 . .
C6 C22 H22B 109.7 . .
N3 C22 H22B 109.7 . .
H22A C22 H22B 108.2 . .
N3 C23 C24 113.4(4) . .
N3 C23 H23A 108.9 . .
C24 C23 H23A 108.9 . .
N3 C23 H23B 108.9 . .
C24 C23 H23B 108.9 . .
H23A C23 H23B 107.7 . .
C25 C24 C23 111.6(4) . .
C25 C24 H24A 109.3 . .
C23 C24 H24A 109.3 . .
C25 C24 H24B 109.3 . .
C23 C24 H24B 109.3 . .
H24A C24 H24B 108.0 . .
C26 C25 C30 119.5(5) . .
C26 C25 C24 120.9(4) . .
C30 C25 C24 119.4(5) . .
C25 C26 C27 121.4(5) . .
C25 C26 H26 119.3 . .
C27 C26 H26 119.3 . .
C28 C27 C26 119.8(6) . .
C28 C27 H27 120.1 . .
C26 C27 H27 120.1 . .
C27 C28 C29 119.1(6) . .
C27 C28 H28 120.4 . .
C29 C28 H28 120.4 . .
C30 C29 C28 120.2(6) . .
C30 C29 H29 119.9 . .
C28 C29 H29 119.9 . .
C29 C30 C25 119.8(6) . .
C29 C30 H30 120.1 . .
C25 C30 H30 120.1 . .
O7 C31 C32 108.3(4) . .
O7 C31 H31A 110.0 . .
C32 C31 H31A 110.0 . .
O7 C31 H31B 110.0 . .
C32 C31 H31B 110.0 . .
H31A C31 H31B 108.4 . .
C31 C32 H32A 109.5 . .
C31 C32 H32B 109.5 . .
H32A C32 H32B 109.5 . .
C31 C32 H32C 109.5 . .
H32A C32 H32C 109.5 . .
H32B C32 H32C 109.5 . .
O8 C33 C34 108.9(5) . .
O8 C33 H33A 109.9 . .
C34 C33 H33A 109.9 . .
O8 C33 H33B 109.9 . .
C34 C33 H33B 109.9 . .
H33A C33 H33B 108.3 . .
C33 C34 H34A 109.5 . .
C33 C34 H34B 109.5 . .
H34A C34 H34B 109.5 . .
C33 C34 H34C 109.5 . .
H34A C34 H34C 109.5 . .
H34B C34 H34C 109.5 . .
C7 N1 C8 123.9(4) . .
C7 N1 Zn1 124.9(3) . .
C8 N1 Zn1 111.1(3) . .
C14 N2 C9 121.0(4) . .
C14 N2 Zn1 125.3(3) . .
C9 N2 Zn1 113.4(3) . .
C23 N3 C22 113.2(3) . .
C23 N3 C21 111.0(3) . .
C22 N3 C21 112.4(3) . .
O5 N4 O6 118.7(5) . .
O5 N4 O4 120.7(5) . .
O6 N4 O4 120.6(5) . .
C1 O1 Zn1 124.8(3) . .
C16 O2 Zn1 129.9(3) . .
C16 O2 H2A 104.5 . .
Zn1 O2 H2A 104.6 . .
Zn1 O3A H3B 109.3 . .
Zn1 O3A H3C 109.4 . .
H3B O3A H3C 109.5 . .
C31 O7 H7A 109.2 . .
C33 O8 H8A 109.4 . .

loop_
_geom_bond_atom_site_label_1
_geom_bond_atom_site_label_2
_geom_bond_distance
_geom_bond_site_symmetry_2
Zn1 O2 1.962(3) .
Zn1 O1 1.985(3) .
Zn1 O3A 2.056(3) .
Zn1 N1 2.079(4) .
Zn1 N2 2.102(4) .
C1 O1 1.307(5) .
C1 C6 1.418(6) .
C1 C2 1.425(6) .
C2 C3 1.404(6) .
C2 C7 1.451(6) .
C3 C4 1.375(7) .
C3 H3 0.9500 .
C4 C5 1.394(7) .
C4 Cl1 1.748(5) .
C5 C6 1.379(6) .
C5 H5 0.9500 .
C6 C22 1.499(6) .
C7 N1 1.263(6) .
C7 H7 0.9500 .
C8 N1 1.468(6) .
C8 C13 1.523(6) .
C8 C9 1.533(6) .
C8 H8 1.0000 .
C9 N2 1.476(6) .
C9 C10 1.525(6) .
C9 H9 1.0000 .
C10 C11 1.530(7) .
C10 H10A 0.9900 .
C10 H10B 0.9900 .
C11 C12 1.506(8) .
C11 H11A 0.9900 .
C11 H11B 0.9900 .
C12 C13 1.522(7) .
C12 H12A 0.9900 .
C12 H12B 0.9900 .
C13 H13A 0.9900 .
C13 H13B 0.9900 .
C14 N2 1.286(6) .
C14 C15 1.438(7) .
C14 H14 0.9500 .
C15 C16 1.412(7) .
C15 C20 1.413(7) .
C16 O2 1.313(5) .
C16 C17 1.411(6) .
C17 C18 1.382(6) .
C17 C21 1.502(6) 7_557
C18 C19 1.377(7) .
C18 H18 0.9500 .
C19 C20 1.375(7) .
C19 Cl2 1.746(4) .
C20 H20 0.9500 .
C21 C17 1.502(6) 7_557
C21 N3 1.528(5) .
C21 H21A 0.9900 .
C21 H21B 0.9900 .
C22 N3 1.508(6) .
C22 H22A 0.9900 .
C22 H22B 0.9900 .
C23 N3 1.505(6) .
C23 C24 1.520(6) .
C23 H23A 0.9900 .
C23 H23B 0.9900 .
C24 C25 1.519(7) .
C24 H24A 0.9900 .
C24 H24B 0.9900 .
C25 C26 1.365(7) .
C25 C30 1.389(8) .
C26 C27 1.390(8) .
C26 H26 0.9500 .
C27 C28 1.382(9) .
C27 H27 0.9500 .
C28 C29 1.402(10) .
C28 H28 0.9500 .
C29 C30 1.391(9) .
C29 H29 0.9500 .
C30 H30 0.9500 .
C31 O7 1.429(6) .
C31 C32 1.509(8) .
C31 H31A 0.9900 .
C31 H31B 0.9900 .
C32 H32A 0.9800 .
C32 H32B 0.9800 .
C32 H32C 0.9800 .
C33 O8 1.425(8) .
C33 C34 1.482(9) .
C33 H33A 0.9900 .
C33 H33B 0.9900 .
C34 H34A 0.9800 .
C34 H34B 0.9800 .
C34 H34C 0.9800 .
N4 O5 1.209(7) .
N4 O6 1.228(6) .
N4 O4 1.244(6) .
O2 H2A 0.8499 .
O3A H3B 0.8500 .
O3A H3C 0.8499 .
O7 H7A 0.8498 .
O8 H8A 0.8499 .
